data_1520891
loop_
_publ_author_name
'Boullay, P.'
'Grebille, D.'
'Hervieu, M.'
'Suard, E.'
'Raveau, B.'

_publ_section_title
;
 Incommensurate nuclear and magnetic structure of the oxygen-deficient
 perovskites (Ba2-3x Bi3x-1) (Fe2x Bi1-2x) O2+3x/2 (0.43<x<0.50)
;
_journal_name_full 'Journal of Solid State Chemistry'
_journal_page_first 450
_journal_page_last 463
_journal_volume 147
_journal_year 1999
_chemical_formula_sum 'Ba0.5 Bi0.5 Fe O2.75'
_space_group_IT_number 123
_symmetry_space_group_name_Hall '-P 4 2'
_symmetry_space_group_name_H-M 'P 4/m m m'
_cell_angle_alpha 90
_cell_angle_beta 90
_cell_angle_gamma 90
_cell_formula_units_Z 4
_cell_length_a 3.9802
_cell_length_b 3.9802
_cell_length_c 16.376
_cell_volume 259.428
_citation_journal_id_ASTM JSSCBI
_cod_data_source_file Boullay_JSSCBI_1999_333.cif
_cod_data_source_block Ba0.5Bi0.5Fe1O2.75
_cod_original_cell_volume 259.4285
_cod_original_formula_sum 'Ba0.5 Bi0.5 Fe1 O2.75'
_cod_database_code 1520891

loop_
_symmetry_equiv_pos_as_xyz
x,y,z
-y,x,z
-x,-y,z
y,-x,z
x,-y,-z
y,x,-z
-x,y,-z
-y,-x,-z
-x,-y,-z
y,-x,-z
x,y,-z
-y,x,-z
-x,y,z
-y,-x,z
x,-y,z
y,x,z

loop_
_atom_site_label
_atom_site_type_symbol
_atom_site_fract_x
_atom_site_fract_y
_atom_site_fract_z
_atom_site_occupancy
_atom_site_U_iso_or_equiv
O4 O-2 0 0 0.127 1 0.0
Ba1 Ba+2 0.5 0.5 0.116 0.75 0.0
Ba2 Ba+2 0.5 0.5 0.356 0.25 0.0
O5 O-2 0.081 0 0.384 0.1875 0.0
Bi2 Bi+3 0.5 0.5 0.356 0.75 0.0
O1 O-2 0.5 0 0 1 0.0
O3 O-2 0.5 -0.086 0.5 0.375 0.0
O2 O-2 0.5 0 0.2621 1 0.0
Fe1 Fe+3 0 0 0 1 0.0
Bi1 Bi+3 0.5 0.5 0.116 0.25 0.0
Fe3 Fe+3 0 0 0.5 1 0.0
Fe2 Fe+3 0 0 0.2441 1 0.0
